data_2236318
loop_
_publ_author_name
'Mohamed, Shaaban K.'
'Bogdanovi\'c, Goran A.'
'Akkurt, Mehmet'
'Abdelhamid, Antar A.'
'Younes, Sabry H. H.'

_publ_section_title
;
 2-[(Phenylcarbamoyl)amino]butyl <i>N</i>-phenylcarbamate
;
_journal_coeditor_code HG5248
_journal_issue 10
_journal_name_full 'Acta Crystallographica Section E'
_journal_page_first o2905
_journal_paper_doi 10.1107/S1600536812038081
_journal_volume 68
_journal_year 2012
_chemical_formula_iupac 'C18 H21 N3 O3'
_chemical_formula_moiety 'C18 H21 N3 O3'
_chemical_formula_sum 'C18 H21 N3 O3'
_chemical_formula_weight 327.38
_chemical_name_systematic
;
2-[(Phenylcarbamoyl)amino]butyl <i>N</i>-phenylcarbamate
;
_space_group_IT_number 9
_symmetry_cell_setting monoclinic
_symmetry_space_group_name_Hall 'C -2yc'
_symmetry_space_group_name_H-M 'C 1 c 1'
_atom_sites_solution_hydrogens geom
_atom_sites_solution_primary direct
_atom_sites_solution_secondary difmap
_cell_angle_alpha 90
_cell_angle_beta 123.570(6)
_cell_angle_gamma 90
_cell_formula_units_Z 4
_cell_length_a 10.722(5)
_cell_length_b 22.297(3)
_cell_length_c 9.109(3)
_cell_measurement_reflns_used 838
_cell_measurement_temperature 293(2)
_cell_measurement_theta_max 72.4955
_cell_measurement_theta_min 3.9619
_cell_volume 1814.5(11)
_computing_cell_refinement
;
CrysAlis PRO (Oxford Diffraction, 2009)
;
_computing_data_collection
;
CrysAlis PRO (Oxford Diffraction, 2009)
;
_computing_data_reduction
;
CrysAlis PRO (Oxford Diffraction, 2009)
;
_computing_molecular_graphics 'ORTEP-3 for Windows (Farrugia, 1997) and PLATON (Spek, 2009)'
_computing_publication_material 'WinGX (Farrugia, 1999) and PLATON (Spek, 2009)'
_computing_structure_refinement 'SHELXL97 (Sheldrick, 2008)'
_computing_structure_solution 'SHELXS97 (Sheldrick, 2008)'
_diffrn_ambient_temperature 293(2)
_diffrn_detector_area_resol_mean 16.3280
_diffrn_measured_fraction_theta_full 0.960
_diffrn_measured_fraction_theta_max 0.925
_diffrn_measurement_device_type 'Oxford Diffraction Xcalibur (Sapphire3, Gemini)'
_diffrn_measurement_method '\w scans'
_diffrn_radiation_monochromator graphite
_diffrn_radiation_source 'Enhance (Cu) X-ray Source'
_diffrn_radiation_type CuK\a
_diffrn_radiation_wavelength 1.54184
_diffrn_reflns_av_R_equivalents 0.0243
_diffrn_reflns_av_sigmaI/netI 0.0352
_diffrn_reflns_limit_h_max 13
_diffrn_reflns_limit_h_min -10
_diffrn_reflns_limit_k_max 27
_diffrn_reflns_limit_k_min -26
_diffrn_reflns_limit_l_max 8
_diffrn_reflns_limit_l_min -11
_diffrn_reflns_number 2915
_diffrn_reflns_reduction_process
;
;
_diffrn_reflns_theta_full 66.50
_diffrn_reflns_theta_max 72.65
_diffrn_reflns_theta_min 3.97
_exptl_absorpt_coefficient_mu 0.675
_exptl_absorpt_correction_type none
_exptl_crystal_colour colourless
_exptl_crystal_density_diffrn 1.198
_exptl_crystal_density_method 'Not Measured'
_exptl_crystal_description plate
_exptl_crystal_F_000 696
_exptl_crystal_size_max 0.14
_exptl_crystal_size_mid 0.12
_exptl_crystal_size_min 0.07
_refine_diff_density_max 0.221
_refine_diff_density_min -0.218
_refine_ls_extinction_coef 0.0019(5)
_refine_ls_extinction_expression FC^*^=KFC[1+0.001XFC^2^\L^3^/SIN(2\Q)]^-1/4^
_refine_ls_extinction_method 'SHELXL97 (Sheldrick, 2008)'
_refine_ls_goodness_of_fit_ref 1.051
_refine_ls_hydrogen_treatment mixed
_refine_ls_matrix_type full
_refine_ls_number_parameters 231
_refine_ls_number_reflns 1676
_refine_ls_number_restraints 5
_refine_ls_restrained_S_all 1.049
_refine_ls_R_factor_all 0.0661
_refine_ls_R_factor_gt 0.0517
_refine_ls_shift/su_max 0.000
_refine_ls_shift/su_mean 0.000
_refine_ls_structure_factor_coef Fsqd
_refine_ls_weighting_details 'calc w=1/[\s^2^(Fo^2^)+(0.0822P)^2^] where P=(Fo^2^+2Fc^2^)/3'
_refine_ls_weighting_scheme calc
_refine_ls_wR_factor_gt 0.1337
_refine_ls_wR_factor_ref 0.1545
_reflns_number_gt 1264
_reflns_number_total 1676
_reflns_threshold_expression I>2\s(I)
_cod_data_source_file hg5248.cif
_cod_data_source_block I
_cod_original_sg_symbol_H-M 'C c'
_cod_database_code 2236318
_cod_database_fobs_code 2236318

loop_
_symmetry_equiv_pos_site_id
_symmetry_equiv_pos_as_xyz
1 x,y,z
2 x,-y,1/2+z
3 1/2+x,1/2+y,z
4 1/2+x,1/2-y,1/2+z

loop_
_atom_site_aniso_label
_atom_site_aniso_U_11
_atom_site_aniso_U_22
_atom_site_aniso_U_33
_atom_site_aniso_U_12
_atom_site_aniso_U_13
_atom_site_aniso_U_23
O1 0.073(3) 0.078(2) 0.119(3) -0.0025(17) 0.001(3) 0.014(2)
O2 0.086(2) 0.0655(16) 0.0737(18) -0.0028(14) 0.0372(17) 0.0139(14)
O3 0.176(4) 0.0685(17) 0.094(2) 0.005(2) 0.110(3) 0.0044(16)
N1 0.077(3) 0.0649(19) 0.074(2) -0.0062(17) 0.039(2) 0.0022(17)
N2 0.159(4) 0.0572(18) 0.085(3) 0.016(2) 0.097(3) 0.0076(18)
N3 0.161(4) 0.0644(19) 0.095(3) 0.021(2) 0.105(3) 0.0121(18)
C1 0.089(3) 0.060(2) 0.085(3) -0.001(2) 0.059(3) 0.006(2)
C2 0.110(4) 0.074(3) 0.099(4) 0.002(3) 0.062(3) 0.014(3)
C3 0.177(7) 0.081(3) 0.127(5) 0.003(4) 0.092(6) 0.027(4)
C4 0.161(7) 0.070(3) 0.159(7) -0.015(4) 0.102(6) 0.009(4)
C5 0.131(5) 0.071(3) 0.141(6) -0.023(3) 0.083(5) -0.016(4)
C6 0.101(4) 0.072(3) 0.097(4) -0.016(3) 0.059(3) -0.010(3)
C7 0.081(3) 0.052(2) 0.076(3) 0.0030(19) 0.042(3) 0.0076(18)
C8 0.109(4) 0.062(2) 0.081(3) 0.010(2) 0.056(3) 0.016(2)
C9 0.124(4) 0.057(2) 0.081(3) 0.007(2) 0.071(3) 0.0054(19)
C10 0.150(6) 0.079(3) 0.145(6) 0.008(4) 0.108(5) 0.010(3)
C11 0.284(13) 0.146(8) 0.215(10) 0.065(8) 0.201(11) 0.031(7)
C12 0.135(4) 0.053(2) 0.086(3) 0.003(2) 0.088(3) 0.0014(19)
C13 0.144(5) 0.066(2) 0.096(3) 0.019(3) 0.092(4) 0.006(2)
C14 0.218(8) 0.068(3) 0.147(5) 0.020(4) 0.146(6) 0.015(3)
C15 0.345(14) 0.071(4) 0.246(11) 0.052(6) 0.241(12) 0.034(5)
C16 0.322(15) 0.093(5) 0.268(13) 0.075(7) 0.246(13) 0.041(6)
C17 0.228(10) 0.113(5) 0.204(9) 0.051(6) 0.178(9) 0.020(5)
C18 0.165(6) 0.085(3) 0.141(5) 0.015(4) 0.122(5) 0.002(3)

loop_
_atom_site_type_symbol
_atom_site_label
_atom_site_fract_x
_atom_site_fract_y
_atom_site_fract_z
_atom_site_U_iso_or_equiv
_atom_site_thermal_displace_type
_atom_site_calc_flag
_atom_site_refinement_flags
_atom_site_occupancy
O O1 0.2114(5) 0.75128(17) 0.7981(6) 0.1177(16) Uani d . 1.000
O O2 -0.0009(4) 0.69881(13) 0.6486(4) 0.0788(10) Uani d . 1.000
O O3 0.0605(5) 0.51102(14) 0.6398(5) 0.0941(16) Uani d . 1.000
N N1 0.0064(5) 0.78786(17) 0.5510(5) 0.0734(14) Uani d D 1.000
N N2 0.0156(6) 0.55146(15) 0.8323(5) 0.0847(18) Uani d D 1.000
N N3 0.1249(6) 0.45933(16) 0.8872(6) 0.0886(18) Uani d D 1.000
C C1 0.0557(6) 0.84566(19) 0.5415(6) 0.0722(16) Uani d . 1.000
C C2 -0.0217(7) 0.8733(2) 0.3778(8) 0.092(2) Uani d . 1.000
C C3 0.0180(10) 0.9309(3) 0.3609(11) 0.124(3) Uani d . 1.000
C C4 0.1309(10) 0.9615(3) 0.5060(12) 0.123(3) Uani d . 1.000
C C5 0.2039(8) 0.9341(3) 0.6652(11) 0.110(3) Uani d . 1.000
C C6 0.1700(7) 0.8764(2) 0.6871(8) 0.088(2) Uani d . 1.000
C C7 0.0846(6) 0.74643(18) 0.6781(6) 0.0704(16) Uani d . 1.000
C C8 0.0670(7) 0.6502(2) 0.7745(7) 0.0822(18) Uani d . 1.000
C C9 -0.0553(6) 0.60516(19) 0.7281(6) 0.0797(18) Uani d . 1.000
C C10 -0.1753(9) 0.6283(3) 0.7544(10) 0.111(3) Uani d . 1.000
C C11 -0.1308(16) 0.6430(4) 0.9279(16) 0.182(6) Uani d . 1.000
C C12 0.0681(6) 0.50769(18) 0.7795(6) 0.0771(18) Uani d . 1.000
C C13 0.1897(7) 0.4088(2) 0.8611(7) 0.088(2) Uani d . 1.000
C C14 0.1571(11) 0.3526(2) 0.8931(10) 0.120(3) Uani d . 1.000
C C15 0.2259(17) 0.3026(3) 0.8774(17) 0.180(6) Uani d . 1.000
C C16 0.3162(16) 0.3086(4) 0.8189(17) 0.184(7) Uani d . 1.000
C C17 0.3521(12) 0.3633(3) 0.7913(13) 0.151(5) Uani d . 1.000
C C18 0.2891(9) 0.4141(3) 0.8129(10) 0.111(3) Uani d . 1.000
H H1N -0.085(3) 0.778(2) 0.472(5) 0.087(17) Uiso d D 1.000
H H2 -0.09950 0.85340 0.28010 0.1110 Uiso c R 1.000
H H2N 0.020(5) 0.549(2) 0.929(4) 0.072(13) Uiso d D 1.000
H H3 -0.03200 0.94910 0.25070 0.1480 Uiso c R 1.000
H H3N 0.092(6) 0.456(2) 0.954(6) 0.087(15) Uiso d D 1.000
H H4 0.15640 1.00020 0.49460 0.1470 Uiso c R 1.000
H H5 0.27940 0.95480 0.76300 0.1320 Uiso c R 1.000
H H6 0.22280 0.85830 0.79760 0.1050 Uiso c R 1.000
H H8A 0.11030 0.66520 0.89320 0.0990 Uiso c R 1.000
H H8B 0.14570 0.63160 0.76810 0.0990 Uiso c R 1.000
H H9 -0.10400 0.59450 0.60360 0.0950 Uiso c R 1.000
H H10A -0.21960 0.66380 0.68200 0.1330 Uiso c R 1.000
H H10B -0.25340 0.59820 0.70980 0.1330 Uiso c R 1.000
H H11A -0.20880 0.66540 0.92430 0.2720 Uiso c R 1.000
H H11B -0.04100 0.66660 0.98310 0.2720 Uiso c R 1.000
H H11C -0.11230 0.60680 0.99410 0.2720 Uiso c R 1.000
H H14 0.08890 0.34810 0.92510 0.1440 Uiso c R 1.000
H H15 0.20950 0.26490 0.90750 0.2150 Uiso c R 1.000
H H16 0.35410 0.27460 0.79740 0.2200 Uiso c R 1.000
H H17 0.41930 0.36720 0.75760 0.1800 Uiso c R 1.000
H H18 0.31480 0.45190 0.79440 0.1320 Uiso c R 1.000

loop_
_atom_type_symbol
_atom_type_description
_atom_type_scat_dispersion_real
_atom_type_scat_dispersion_imag
_atom_type_scat_source
C C 0.0181 0.0091 ' International Tables Vol C Tables 4.2.6.8 and 6.1.1.4'
H H 0.0000 0.0000 ' International Tables Vol C Tables 4.2.6.8 and 6.1.1.4'
N N 0.0311 0.0180 ' International Tables Vol C Tables 4.2.6.8 and 6.1.1.4'
O O 0.0492 0.0322 ' International Tables Vol C Tables 4.2.6.8 and 6.1.1.4'

loop_
_geom_angle_atom_site_label_1
_geom_angle_atom_site_label_2
_geom_angle_atom_site_label_3
_geom_angle
_geom_angle_publ_flag
C7 O2 C8 116.7(4) no
C1 N1 C7 126.9(5) no
C9 N2 C12 122.5(4) no
C12 N3 C13 125.4(5) no
C7 N1 H1N 115(3) no
C1 N1 H1N 118(3) no
C9 N2 H2N 116(3) no
C12 N2 H2N 122(3) no
C13 N3 H3N 119(3) no
C12 N3 H3N 113(3) no
N1 C1 C6 123.6(4) no
C2 C1 C6 119.6(5) no
N1 C1 C2 116.7(5) no
C1 C2 C3 119.5(6) no
C2 C3 C4 120.7(7) no
C3 C4 C5 118.9(7) no
C4 C5 C6 122.2(7) no
C1 C6 C5 119.0(6) no
O2 C7 N1 110.0(5) no
O1 C7 O2 124.7(4) no
O1 C7 N1 125.4(5) no
O2 C8 C9 107.3(5) no
N2 C9 C10 111.0(5) no
C8 C9 C10 114.1(5) no
N2 C9 C8 107.7(5) no
C9 C10 C11 117.5(10) no
N2 C12 N3 115.4(5) no
O3 C12 N3 122.9(5) no
O3 C12 N2 121.7(4) no
N3 C13 C14 119.0(8) no
N3 C13 C18 122.0(5) no
C14 C13 C18 118.9(7) no
C13 C14 C15 119.9(12) no
C14 C15 C16 120.1(9) no
C15 C16 C17 120.5(12) no
C16 C17 C18 120.1(13) no
C13 C18 C17 120.2(8) no
C1 C2 H2 120.00 no
C3 C2 H2 120.00 no
C2 C3 H3 120.00 no
C4 C3 H3 120.00 no
C3 C4 H4 121.00 no
C5 C4 H4 121.00 no
C4 C5 H5 119.00 no
C6 C5 H5 119.00 no
C1 C6 H6 120.00 no
C5 C6 H6 121.00 no
O2 C8 H8A 110.00 no
O2 C8 H8B 110.00 no
C9 C8 H8A 110.00 no
C9 C8 H8B 110.00 no
H8A C8 H8B 109.00 no
N2 C9 H9 108.00 no
C8 C9 H9 108.00 no
C10 C9 H9 108.00 no
C9 C10 H10A 108.00 no
C9 C10 H10B 108.00 no
C11 C10 H10A 108.00 no
C11 C10 H10B 108.00 no
H10A C10 H10B 107.00 no
C10 C11 H11A 109.00 no
C10 C11 H11B 109.00 no
C10 C11 H11C 109.00 no
H11A C11 H11B 110.00 no
H11A C11 H11C 109.00 no
H11B C11 H11C 109.00 no
C13 C14 H14 120.00 no
C15 C14 H14 120.00 no
C14 C15 H15 120.00 no
C16 C15 H15 120.00 no
C15 C16 H16 120.00 no
C17 C16 H16 120.00 no
C16 C17 H17 120.00 no
C18 C17 H17 120.00 no
C13 C18 H18 120.00 no
C17 C18 H18 120.00 no

loop_
_geom_bond_atom_site_label_1
_geom_bond_atom_site_label_2
_geom_bond_distance
_geom_bond_publ_flag
O1 C7 1.188(8) no
O2 C7 1.330(6) no
O2 C8 1.448(6) no
O3 C12 1.232(7) no
N1 C1 1.414(6) no
N1 C7 1.350(6) no
N2 C9 1.454(6) no
N2 C12 1.342(7) no
N3 C12 1.355(6) no
N3 C13 1.411(8) no
N1 H1N 0.86(4) no
N2 H2N 0.86(4) no
N3 H3N 0.86(6) no
C1 C6 1.390(8) no
C1 C2 1.387(7) no
C2 C3 1.388(9) no
C3 C4 1.381(12) no
C4 C5 1.354(12) no
C5 C6 1.381(9) no
C8 C9 1.515(9) no
C9 C10 1.523(12) no
C10 C11 1.414(15) no
C13 C18 1.364(13) no
C13 C14 1.375(8) no
C14 C15 1.387(16) no
C15 C16 1.35(3) no
C16 C17 1.344(14) no
C17 C18 1.387(13) no
C2 H2 0.9300 no
C3 H3 0.9300 no
C4 H4 0.9300 no
C5 H5 0.9300 no
C6 H6 0.9300 no
C8 H8A 0.9700 no
C8 H8B 0.9700 no
C9 H9 0.9800 no
C10 H10A 0.9700 no
C10 H10B 0.9700 no
C11 H11A 0.9600 no
C11 H11B 0.9600 no
C11 H11C 0.9600 no
C14 H14 0.9300 no
C15 H15 0.9300 no
C16 H16 0.9300 no
C17 H17 0.9300 no
C18 H18 0.9300 no

loop_
_geom_hbond_atom_site_label_D
_geom_hbond_atom_site_label_H
_geom_hbond_atom_site_label_A
_geom_hbond_site_symmetry_A
_geom_hbond_distance_DH
_geom_hbond_distance_HA
_geom_hbond_distance_DA
_geom_hbond_angle_DHA
_geom_hbond_publ_flag
N1 H1N O1 4_464 0.86(4) 1.97(4) 2.831(7) 175(4) yes
N2 H2N O3 2_565 0.86(4) 2.18(4) 2.920(6) 145(4) yes
N3 H3N O3 2_565 0.86(6) 2.04(6) 2.822(8) 152(4) yes
C6 H6 O1 . 0.93 2.39 2.917(6) 116. no

loop_
_geom_torsion_atom_site_label_1
_geom_torsion_atom_site_label_2
_geom_torsion_atom_site_label_3
_geom_torsion_atom_site_label_4
_geom_torsion
_geom_torsion_publ_flag
C7 O2 C8 C9 172.8(5) no
C8 O2 C7 N1 -179.8(5) no
C8 O2 C7 O1 0.8(9) no
C1 N1 C7 O1 -4.2(10) no
C7 N1 C1 C6 -22.7(10) no
C1 N1 C7 O2 176.3(5) no
C7 N1 C1 C2 160.8(6) no
C12 N2 C9 C8 -86.4(6) no
C9 N2 C12 N3 -177.1(6) no
C12 N2 C9 C10 148.1(6) no
C9 N2 C12 O3 0.9(10) no
C13 N3 C12 N2 -178.2(6) no
C13 N3 C12 O3 3.9(10) no
C12 N3 C13 C18 44.7(10) no
C12 N3 C13 C14 -138.4(7) no
N1 C1 C6 C5 -176.3(7) no
C2 C1 C6 C5 0.1(12) no
N1 C1 C2 C3 177.9(8) no
C6 C1 C2 C3 1.3(12) no
C1 C2 C3 C4 -1.7(15) no
C2 C3 C4 C5 0.9(17) no
C3 C4 C5 C6 0.5(16) no
C4 C5 C6 C1 -1.0(14) no
O2 C8 C9 C10 -66.4(6) no
O2 C8 C9 N2 169.9(4) no
C8 C9 C10 C11 -63.7(8) no
N2 C9 C10 C11 58.2(8) no
N3 C13 C14 C15 -176.5(8) no
C18 C13 C14 C15 0.5(12) no
N3 C13 C18 C17 179.0(7) no
C14 C13 C18 C17 2.1(11) no
C13 C14 C15 C16 -4.7(17) no
C14 C15 C16 C17 6(2) no
C15 C16 C17 C18 -3.9(19) no
C16 C17 C18 C13 -0.4(14) no
